data_4106776
loop_
_publ_author_name
'Eric D. Bloch'
'Leslie J. Murray'
'Wendy L. Queen'
'Sachin Chavan'
'Sergey N. Maximoff'
'Julian P. Bigi'
'Rajamani Krishna'
'Vanessa K. Peterson'
'Fernande Grandjean'
'Gary J. Long'
'Berend Smit'
'Silvia Bordiga'
'Craig M. Brown'
'Jeffrey R. Long'

_publ_section_title
;
 Selective Binding of O2 over N2 in a Redox-Active Metal-Organic Framework
 with Open Iron(II) Coordination Sites
;
_journal_name_full 'Journal of the American Chemical Society'
_journal_page_first 14814
_journal_page_last 14822
_journal_paper_doi 10.1021/ja205976v
_journal_volume 133
_journal_year 2011
_chemical_formula_sum 'C4 H Fe O6.96'
_chemical_formula_weight 216.29
_space_group_IT_number 148
_symmetry_cell_setting trigonal
_symmetry_space_group_name_Hall '-R 3'
_symmetry_space_group_name_H-M 'R -3 :H'
_audit_author_name
;
;
_audit_creation_date 2011-01-13T16:00
_audit_creation_method 'from EXP file using GSAS2CIF'
_audit_update_record ' 2011-01-13T16:00  Initial CIF as created by GSAS2CIF'
_cell_angle_alpha 90.0
_cell_angle_beta 90.0
_cell_angle_gamma 120.0
_cell_formula_units_Z 18
_cell_length_a 25.5177(9)
_cell_length_b 25.5177
_cell_length_c 6.9661(4)
_cell_volume 3928.3(3)
_computing_structure_refinement GSAS
_pd_block_id 2011-01-13T16:00|FE-B_phase1|||
_pd_phase_name 'from /data/people/craigy/MgMOF/BT1/1108/MOF74.xtl'
_refine_ls_goodness_of_fit_all 0.98
_refine_ls_matrix_type full
_refine_ls_number_parameters 45
_refine_ls_number_restraints 2
_refine_ls_shift/su_max 0.27
_refine_ls_shift/su_mean 0.11
_cod_data_source_file ja205976v_si_004.cif
_cod_data_source_block 2P0_publ
_cod_original_cell_volume 3928.31(24)
_cod_original_sg_symbol_H-M 'R -3'
_cod_database_code 4106776

loop_
_symmetry_equiv_pos_site_id
_symmetry_equiv_pos_as_xyz
1 +x,+y,+z
2 -y,x-y,+z
3 y-x,-x,+z
-1 -x,-y,-z
-2 +y,y-x,-z
-3 x-y,+x,-z
101 +x+1/3,+y+2/3,+z+2/3
102 -y+1/3,x-y+2/3,+z+2/3
103 y-x+1/3,-x+2/3,+z+2/3
-101 -x+2/3,-y+1/3,-z+1/3
-102 +y+2/3,y-x+1/3,-z+1/3
-103 x-y+2/3,+x+1/3,-z+1/3
201 +x+2/3,+y+1/3,+z+1/3
202 -y+2/3,x-y+1/3,+z+1/3
203 y-x+2/3,-x+1/3,+z+1/3
-201 -x+1/3,-y+2/3,-z+2/3
-202 +y+1/3,y-x+2/3,-z+2/3
-203 x-y+1/3,+x+2/3,-z+2/3

loop_
_atom_site_type_symbol
_atom_site_label
_atom_site_fract_x
_atom_site_fract_y
_atom_site_fract_z
_atom_site_occupancy
_atom_site_thermal_displace_type
_atom_site_U_iso_or_equiv
_atom_site_symmetry_multiplicity
Fe Fe 0.38873(29) 0.35262(31) 0.1477(10) 1.0 Uiso 0.0093 18
O O1 0.3182(6) 0.2951(5) 0.3500(16) 1.0 Uiso 0.01896 18
O O2 0.3068(5) 0.2318(6) 0.5894(17) 1.0 Uiso 0.0267 18
O O3 0.3545(5) 0.2758(5) 0.0009(16) 1.0 Uiso 0.00934 18
C C1 0.3189(5) 0.2489(5) 0.4144(13) 1.0 Uiso 0.00914 18
C C2 0.3276(5) 0.2071(5) 0.2780(16) 1.0 Uiso 0.00989 18
C C3 0.3444(5) 0.2224(5) 0.0839(15) 1.0 Uiso 0.0201 18
C C4 0.3512(4) 0.1806(5) -0.0277(12) 1.0 Uiso 0.01662 18
H H 0.3596(9) 0.1861(8) -0.1755(22) 1.0 Uiso 0.01289 18
O O1a 0.5591(6) 0.6699(6) 0.6775(20) 0.901(8) Uiso 0.01063 18
O O1b 0.5236(6) 0.6317(6) 0.7955(17) 0.901(8) Uiso 0.01161 18
O O2a 0.5134(6) 0.6747(7) 0.2470(20) 0.866(9) Uiso 0.03843 18
O O2b 0.5295(7) 0.7244(6) 0.3087(26) 0.866(9) Uiso 0.06115 18
O O3a 0.059(4) 0.1362(25) 0.967(11) 0.221(9) Uiso 0.05492 18
O O3b 0.081(13) 0.183(5) 0.879(28) 0.221(9) Uiso 0.44935 18

loop_
_atom_type_symbol
_atom_type_number_in_cell
Fe 18.0
O 125.32
C 72.0
H 18.0

loop_
_geom_angle_atom_site_label_1
_geom_angle_atom_site_label_2
_geom_angle_atom_site_label_3
_geom_angle
_geom_angle_site_symmetry_1
_geom_angle_site_symmetry_3
_geom_angle_publ_flag
O1 Fe O2 84.7(5) 103_554 202_554 n
O1 Fe O3 78.2(4) 103_554 1_555 n
O1 Fe O3 89.1(6) 103_554 202_555 n
O1 Fe O1a 160.0(6) 103_554 -1_666 n
O1 Fe O1b 164.3(5) 103_554 -1_666 n
O2 Fe O3 96.2(5) 202_554 1_555 n
O2 Fe O3 100.6(6) 202_554 202_555 n
O2 Fe O1a 114.4(6) 202_554 -1_666 n
O2 Fe O1b 79.9(5) 202_554 -1_666 n
O3 Fe O3 157.9(6) 1_555 202_555 n
O3 Fe O1a 93.1(6) 1_555 -1_666 n
O3 Fe O1b 100.7(6) 1_555 -1_666 n
O3 Fe O1a 92.9(5) 202_555 -1_666 n
O3 Fe O1b 96.4(6) 202_555 -1_666 n
O1a Fe O1b 34.7(4) -1_666 -1_666 n
Fe O1 C1 134.2(10) 202_555 1_555 n
Fe O2 C1 127.6(9) 103_555 1_555 n
Fe O3 Fe 106.1(7) 1_555 103_554 n
Fe O3 C3 122.1(9) 1_555 1_555 n
Fe O3 C3 121.8(9) 103_554 1_555 n
O1 C1 O2 122.8(12) 1_555 1_555 n
O1 C1 C2 120.2(11) 1_555 1_555 n
O2 C1 C2 116.7(10) 1_555 1_555 n
C1 C2 C3 122.3(11) 1_555 1_555 n
C1 C2 C4 113.7(9) 1_555 -201_555 n
C3 C2 C4 124.0(10) 1_555 -201_555 n
O3 C3 C2 123.7(11) 1_555 1_555 n
O3 C3 C4 119.1(10) 1_555 1_555 n
C2 C3 C4 117.2(11) 1_555 1_555 n
C2 C4 C3 118.7(8) -201_555 1_555 n
C2 C4 H 118.3(13) -201_555 1_555 n
C3 C4 H 122.6(14) 1_555 1_555 n
Fe O1a O1b 73.4(9) -1_666 1_555 n
Fe O1b O1a 71.9(8) -1_666 1_555 n

loop_
_geom_bond_atom_site_label_1
_geom_bond_atom_site_label_2
_geom_bond_distance
_geom_bond_site_symmetry_2
_geom_bond_publ_flag
Fe O1 2.177(13) 1_555 n
Fe O1 2.155(12) 103_554 n
Fe O2 2.047(14) 202_554 n
Fe O3 1.985(12) 1_555 n
Fe O3 1.978(12) 202_555 n
Fe O1a 2.087(15) -1_666 n
Fe O1b 2.103(14) -1_666 n
O1 Fe 2.177(13) 1_555 n
O1 Fe 2.155(12) 202_555 n
O1 C1 1.269(13) 1_555 n
O2 Fe 2.047(14) 103_555 n
O2 C1 1.280(12) 1_555 n
O3 Fe 1.985(12) 1_555 n
O3 Fe 1.978(12) 103_554 n
O3 C3 1.380(17) 1_555 n
C1 O1 1.269(13) 1_555 n
C1 O2 1.280(12) 1_555 n
C1 C2 1.525(13) 1_555 n
C2 C1 1.525(13) 1_555 n
C2 C3 1.413(12) 1_555 n
C2 C4 1.389(14) -201_444 n
C2 H 2.098(19) -201_444 n
C3 O3 1.380(17) 1_555 n
C3 C2 1.413(12) 1_555 n
C3 C4 1.400(14) 1_555 n
C4 C2 1.389(14) -201_444 n
C4 C3 1.400(14) 1_555 n
C4 H 1.047(17) 1_555 n
H C2 2.098(19) -201_444 n
H C4 1.047(17) 1_555 n
O1a Fe 2.087(15) -1_666 n
O1a O1b 1.250(16) 1_555 n
O1b Fe 2.103(14) -1_666 n
O1b O1a 1.250(16) 1_555 n
O2a O2b 1.1999(10) 1_555 n
O2b O2a 1.1999(10) 1_555 n
O3a O3b 1.201(4) 1_555 n
O3b O3a 1.201(4) 1_555 n
